data_7006568
loop_
_publ_author_name
'McConnell, Ann C.'
'Pogorzelec, Peter J.'
'Slawin, Alexandra M. Z.'
'Williams, Gary L.'
'Elliott, Paul I. P.'
'Haynes, Anthony'
'Marr, Andrew C.'
'Cole-Hamilton, David J'

_publ_section_title
;
 The synthesis, characterisation and reactivity of
 2-phosphanylethylcyclopentadienyl complexes of cobalt, rhodium and
 iridium.
;
_journal_issue 1
_journal_name_full 'Dalton transactions (Cambridge, England : 2003)'
_journal_page_first 91
_journal_page_last 107
_journal_paper_doi 10.1039/b512054c
_journal_year 2006
_chemical_formula_sum 'C17 H29 Co I O P'
_chemical_formula_weight 466.20
_chemical_name_systematic
;
?
;
_space_group_IT_number 14
_symmetry_cell_setting monoclinic
_symmetry_space_group_name_Hall '-P 2ybc'
_symmetry_space_group_name_H-M 'P 1 21/c 1'
_atom_sites_solution_hydrogens geom
_atom_sites_solution_primary direct
_atom_sites_solution_secondary difmap
_audit_creation_method SHELXL-97
_cell_angle_alpha 90.00
_cell_angle_beta 114.170(7)
_cell_angle_gamma 90.00
_cell_formula_units_Z 4
_cell_length_a 16.750(7)
_cell_length_b 8.612(4)
_cell_length_c 14.429(6)
_cell_measurement_reflns_used 232
_cell_measurement_temperature 125(2)
_cell_measurement_theta_max 28
_cell_measurement_theta_min 12
_cell_volume 1898.9(14)
_computing_cell_refinement 'Bruker SMART'
_computing_data_collection 'Bruker SMART'
_computing_data_reduction 'Bruker SHELXTL'
_computing_molecular_graphics 'Bruker SHELXTL'
_computing_publication_material 'Bruker SHELXTL'
_computing_structure_refinement 'SHELXL-97 (Sheldrick, 1997)'
_computing_structure_solution 'SHELXS-97 (Sheldrick, 1990)'
_diffrn_ambient_temperature 125(2)
_diffrn_detector_area_resol_mean 0.9
_diffrn_measured_fraction_theta_full 0.957
_diffrn_measured_fraction_theta_max 0.957
_diffrn_measurement_device_type 'CCD area detector'
_diffrn_measurement_method 'phi and omega scans'
_diffrn_radiation_monochromator graphite
_diffrn_radiation_source 'fine-focus sealed tube'
_diffrn_radiation_type MoK\a
_diffrn_radiation_wavelength 0.71073
_diffrn_reflns_av_R_equivalents 0.1279
_diffrn_reflns_av_sigmaI/netI 0.1505
_diffrn_reflns_limit_h_max 18
_diffrn_reflns_limit_h_min -14
_diffrn_reflns_limit_k_max 9
_diffrn_reflns_limit_k_min -9
_diffrn_reflns_limit_l_max 15
_diffrn_reflns_limit_l_min -16
_diffrn_reflns_number 7800
_diffrn_reflns_theta_full 23.39
_diffrn_reflns_theta_max 23.39
_diffrn_reflns_theta_min 2.67
_exptl_absorpt_coefficient_mu 2.611
_exptl_absorpt_correction_T_max 1.00000
_exptl_absorpt_correction_T_min 0.460717
_exptl_absorpt_correction_type multi-scan
_exptl_crystal_colour yellow
_exptl_crystal_density_diffrn 1.631
_exptl_crystal_density_method 'not measured'
_exptl_crystal_description plate
_exptl_crystal_F_000 936
_exptl_crystal_size_max .15
_exptl_crystal_size_mid .1
_exptl_crystal_size_min .01
_refine_diff_density_max 1.665
_refine_diff_density_min -1.335
_refine_diff_density_rms 0.202
_refine_ls_extinction_coef 0.00026(9)
_refine_ls_extinction_expression Fc^*^=kFc[1+0.001xFc^2^\l^3^/sin(2\q)]^-1/4^
_refine_ls_extinction_method SHELXL
_refine_ls_goodness_of_fit_ref 0.927
_refine_ls_hydrogen_treatment mixed
_refine_ls_matrix_type full
_refine_ls_number_parameters 191
_refine_ls_number_reflns 2655
_refine_ls_number_restraints 0
_refine_ls_restrained_S_all 0.927
_refine_ls_R_factor_all 0.1248
_refine_ls_R_factor_gt 0.0695
_refine_ls_shift/su_max 1.431
_refine_ls_shift/su_mean 0.086
_refine_ls_structure_factor_coef Fsqd
_refine_ls_weighting_details 'calc w=1/[\s^2^(Fo^2^)+(0.0868P)^2^+0.0000P] where P=(Fo^2^+2Fc^2^)/3'
_refine_ls_weighting_scheme calc
_refine_ls_wR_factor_gt 0.1514
_refine_ls_wR_factor_ref 0.1700
_reflns_number_gt 1553
_reflns_number_total 2655
_reflns_threshold_expression >2\s(I)
_cod_data_source_file b512054c.txt
_cod_data_source_block amdch17
_cod_depositor_comments
;
The following automatic conversions were performed:
'_symmetry_cell_setting' value 'Monoclinic' changed to 'monoclinic'
according to '/home/saulius/struct/CIF-dictionaries/cif_core.dic'
dictionary named 'cif_core.dic' version 2.4.1 from 2010-06-29.

Automatic conversion script
Id: cif_fix_enum 1527 2010-12-29 10:47:43Z saulius 
;
_cod_original_cell_volume 1898.8(14)
_cod_original_sg_symbol_H-M P2(1)/c
_cod_database_code 7006568

loop_
_symmetry_equiv_pos_as_xyz
'x, y, z'
'-x, y+1/2, -z+1/2'
'-x, -y, -z'
'x, -y-1/2, z-1/2'

loop_
_atom_site_label
_atom_site_type_symbol
_atom_site_fract_x
_atom_site_fract_y
_atom_site_fract_z
_atom_site_U_iso_or_equiv
_atom_site_adp_type
_atom_site_occupancy
_atom_site_symmetry_multiplicity
_atom_site_calc_flag
_atom_site_refinement_flags
_atom_site_disorder_assembly
_atom_site_disorder_group
Co1 Co 0.23210(3) 1.02854(6) 0.01951(4) 0.01647(15) Uani 1 1 d . . .
I1 I 0.287239(18) 1.30684(3) 0.07926(2) 0.03225(9) Uani 1 1 d . . .
P1 P 0.33814(6) 0.91636(12) 0.14661(7) 0.0178(3) Uani 1 1 d . . .
C1 C 0.2910(3) 0.7299(5) 0.1560(3) 0.0274(14) Uani 1 1 d . . .
H1A H 0.2945 0.6571 0.1047 0.033 Uiso 1 1 calc R . .
H1B H 0.3236 0.6845 0.2242 0.033 Uiso 1 1 calc R . .
C2 C 0.1955(2) 0.7561(5) 0.1377(3) 0.0280(13) Uani 1 1 d . . .
H2A H 0.1629 0.6570 0.1176 0.034 Uiso 1 1 calc R . .
H2B H 0.1923 0.7925 0.2011 0.034 Uiso 1 1 calc R . .
C3 C 0.1545(2) 0.8746(5) 0.0554(3) 0.0218(12) Uani 1 1 d . . .
C4 C 0.1239(2) 1.0224(4) 0.0635(3) 0.0224(12) Uani 1 1 d . . .
C5 C 0.0983(2) 1.0987(5) -0.0334(3) 0.0248(13) Uani 1 1 d . . .
C6 C 0.1087(2) 0.9898(4) -0.1029(3) 0.0231(13) Uani 1 1 d . . .
C7 C 0.1438(2) 0.8496(5) -0.0477(3) 0.0239(13) Uani 1 1 d . . .
C8 C 0.1191(3) 1.0987(5) 0.1547(3) 0.0358(14) Uani 1 1 d . . .
H8A H 0.0620 1.0775 0.1557 0.054 Uiso 1 1 calc R . .
H8B H 0.1269 1.2110 0.1514 0.054 Uiso 1 1 calc R . .
H8C H 0.1655 1.0572 0.2167 0.054 Uiso 1 1 calc R . .
C9 C 0.0585(3) 1.2532(5) -0.0604(3) 0.0380(15) Uani 1 1 d . . .
H9A H -0.0049 1.2448 -0.0822 0.057 Uiso 1 1 calc R . .
H9B H 0.0712 1.2963 -0.1158 0.057 Uiso 1 1 calc R . .
H9C H 0.0828 1.3218 -0.0011 0.057 Uiso 1 1 calc R . .
C10 C 0.0832(3) 1.0190(5) -0.2119(3) 0.0288(14) Uani 1 1 d . . .
H10A H 0.0219 0.9892 -0.2499 0.043 Uiso 1 1 calc R . .
H10B H 0.1204 0.9576 -0.2357 0.043 Uiso 1 1 calc R . .
H10C H 0.0903 1.1296 -0.2226 0.043 Uiso 1 1 calc R . .
C11 C 0.1585(3) 0.6992(4) -0.0937(3) 0.0287(14) Uani 1 1 d . . .
H11A H 0.1040 0.6392 -0.1209 0.043 Uiso 1 1 calc R . .
H11B H 0.2043 0.6384 -0.0413 0.043 Uiso 1 1 calc R . .
H11C H 0.1766 0.7231 -0.1487 0.043 Uiso 1 1 calc R . .
C12 C 0.2895(3) 0.9995(5) -0.0815(3) 0.0283(14) Uani 1 1 d . . .
O12 O 0.31282(15) 0.8947(3) -0.09025(17) 0.0238(9) Uani 1 1 d . . .
C13 C 0.2911(3) 1.1505(5) -0.1355(3) 0.0413(16) Uani 1 1 d . . .
H13A H 0.3188 1.1326 -0.1826 0.062 Uiso 1 1 calc R . .
H13B H 0.3244 1.2288 -0.0852 0.062 Uiso 1 1 calc R . .
H13C H 0.2311 1.1873 -0.1733 0.062 Uiso 1 1 calc R . .
C14 C 0.4403(3) 0.8693(5) 0.1426(3) 0.0295(14) Uani 1 1 d . . .
H14A H 0.4746 0.8045 0.2025 0.035 Uiso 1 1 calc R . .
H14B H 0.4291 0.8064 0.0811 0.035 Uiso 1 1 calc R . .
C15 C 0.4957(3) 1.0118(5) 0.1416(3) 0.0371(15) Uani 1 1 d . . .
H15A H 0.5502 0.9771 0.1384 0.056 Uiso 1 1 calc R . .
H15B H 0.5093 1.0727 0.2036 0.056 Uiso 1 1 calc R . .
H15C H 0.4627 1.0762 0.0822 0.056 Uiso 1 1 calc R . .
C16 C 0.3655(2) 1.0131(5) 0.2697(2) 0.0255(13) Uani 1 1 d . . .
H16A H 0.3915 1.1157 0.2680 0.031 Uiso 1 1 calc R . .
H16B H 0.3106 1.0315 0.2784 0.031 Uiso 1 1 calc R . .
C17 C 0.4297(3) 0.9216(6) 0.3635(3) 0.0478(18) Uani 1 1 d . . .
H17A H 0.4408 0.9812 0.4255 0.072 Uiso 1 1 calc R . .
H17B H 0.4850 0.9049 0.3568 0.072 Uiso 1 1 calc R . .
H17C H 0.4039 0.8210 0.3675 0.072 Uiso 1 1 calc R . .

loop_
_atom_site_aniso_label
_atom_site_aniso_U_11
_atom_site_aniso_U_22
_atom_site_aniso_U_33
_atom_site_aniso_U_23
_atom_site_aniso_U_13
_atom_site_aniso_U_12
Co1 0.0233(2) 0.0075(3) 0.0237(2) -0.0002(2) 0.01477(17) -0.0019(2)
I1 0.04193(14) 0.00972(13) 0.04857(13) -0.00121(12) 0.02206(10) -0.00240(13)
P1 0.0234(5) 0.0072(5) 0.0254(5) -0.0016(4) 0.0125(3) 0.0006(4)
C1 0.039(2) 0.017(2) 0.0265(19) 0.0025(17) 0.0146(16) 0.0033(19)
C2 0.041(2) 0.025(2) 0.0337(18) 0.0125(16) 0.0308(14) 0.0143(18)
C3 0.0300(18) 0.016(2) 0.0321(18) 0.0109(16) 0.0254(13) 0.0041(17)
C4 0.0261(17) 0.013(2) 0.0443(18) 0.0058(16) 0.0313(13) 0.0055(16)
C5 0.0199(19) 0.015(2) 0.041(2) 0.0079(18) 0.0142(15) 0.0012(18)
C6 0.028(2) 0.010(2) 0.0343(19) -0.0011(16) 0.0151(15) 0.0053(17)
C7 0.0234(19) 0.025(2) 0.0280(18) -0.0090(16) 0.0151(14) -0.0128(17)
C8 0.045(2) 0.031(3) 0.049(2) 0.003(2) 0.0369(15) 0.005(2)
C9 0.042(2) 0.027(2) 0.058(2) 0.0194(19) 0.0335(16) 0.0284(19)
C10 0.043(2) 0.026(2) 0.0188(17) -0.0114(16) 0.0150(15) -0.004(2)
C11 0.048(2) 0.003(2) 0.033(2) -0.0041(17) 0.0149(16) -0.009(2)
C12 0.022(2) 0.024(2) 0.034(2) 0.0124(18) 0.0071(16) -0.0126(19)
O12 0.0289(13) 0.0280(16) 0.0249(12) -0.0074(12) 0.0215(9) 0.0014(13)
C13 0.065(3) 0.026(3) 0.038(2) 0.0160(18) 0.0272(18) 0.011(2)
C14 0.035(2) 0.019(2) 0.035(2) -0.0021(17) 0.0143(16) -0.0075(19)
C15 0.049(2) 0.017(2) 0.055(2) -0.0007(19) 0.0314(17) -0.013(2)
C16 0.0280(19) 0.037(3) 0.0184(17) -0.0040(17) 0.0165(14) -0.0108(19)
C17 0.058(3) 0.052(3) 0.027(2) -0.006(2) 0.012(2) -0.004(3)

loop_
_atom_type_symbol
_atom_type_description
_atom_type_scat_dispersion_real
_atom_type_scat_dispersion_imag
_atom_type_scat_source
C C 0.0033 0.0016 'International Tables Vol C Tables 4.2.6.8 and 6.1.1.4'
H H 0.0000 0.0000 'International Tables Vol C Tables 4.2.6.8 and 6.1.1.4'
O O 0.0106 0.0060 'International Tables Vol C Tables 4.2.6.8 and 6.1.1.4'
P P 0.1023 0.0942 'International Tables Vol C Tables 4.2.6.8 and 6.1.1.4'
Co Co 0.3494 0.9721 'International Tables Vol C Tables 4.2.6.8 and 6.1.1.4'
I I -0.4742 1.8119 'International Tables Vol C Tables 4.2.6.8 and 6.1.1.4'

loop_
_geom_angle_atom_site_label_1
_geom_angle_atom_site_label_2
_geom_angle_atom_site_label_3
_geom_angle
_geom_angle_site_symmetry_1
_geom_angle_site_symmetry_3
_geom_angle_publ_flag
C3 Co1 C12 128.48(16) . . ?
C3 Co1 C7 40.66(15) . . ?
C12 Co1 C7 91.64(17) . . ?
C3 Co1 C6 67.03(15) . . ?
C12 Co1 C6 88.28(16) . . ?
C7 Co1 C6 39.83(14) . . ?
C3 Co1 C5 66.14(16) . . ?
C12 Co1 C5 120.39(15) . . ?
C7 Co1 C5 66.53(16) . . ?
C6 Co1 C5 39.36(16) . . ?
C3 Co1 C4 38.56(16) . . ?
C12 Co1 C4 153.82(13) . . ?
C7 Co1 C4 66.16(16) . . ?
C6 Co1 C4 65.88(15) . . ?
C5 Co1 C4 39.27(15) . . ?
C3 Co1 P1 83.38(10) . . ?
C12 Co1 P1 94.88(11) . . ?
C7 Co1 P1 104.01(11) . . ?
C6 Co1 P1 143.84(11) . . ?
C5 Co1 P1 142.84(12) . . ?
C4 Co1 P1 103.58(10) . . ?
C3 Co1 I1 133.38(12) . . ?
C12 Co1 I1 98.14(12) . . ?
C7 Co1 I1 158.52(11) . . ?
C6 Co1 I1 121.05(11) . . ?
C5 Co1 I1 92.08(11) . . ?
C4 Co1 I1 98.82(10) . . ?
P1 Co1 I1 94.20(4) . . ?
C14 P1 C1 104.7(2) . . ?
C14 P1 C16 105.72(18) . . ?
C1 P1 C16 105.8(2) . . ?
C14 P1 Co1 122.30(14) . . ?
C1 P1 Co1 102.94(12) . . ?
C16 P1 Co1 113.87(13) . . ?
C2 C1 P1 108.2(3) . . ?
C3 C2 C1 110.2(4) . . ?
C4 C3 C7 109.2(3) . . ?
C4 C3 C2 128.2(4) . . ?
C7 C3 C2 122.6(4) . . ?
C4 C3 Co1 74.1(2) . . ?
C7 C3 Co1 70.2(2) . . ?
C2 C3 Co1 120.2(3) . . ?
C3 C4 C5 107.9(4) . . ?
C3 C4 C8 128.7(3) . . ?
C5 C4 C8 123.3(4) . . ?
C3 C4 Co1 67.3(2) . . ?
C5 C4 Co1 69.8(2) . . ?
C8 C4 Co1 126.9(3) . . ?
C6 C5 C4 107.9(3) . . ?
C6 C5 C9 125.4(4) . . ?
C4 C5 C9 126.3(4) . . ?
C6 C5 Co1 69.8(2) . . ?
C4 C5 Co1 71.0(2) . . ?
C9 C5 Co1 130.3(3) . . ?
C7 C6 C5 107.6(3) . . ?
C7 C6 C10 127.6(4) . . ?
C5 C6 C10 124.7(3) . . ?
C7 C6 Co1 68.44(19) . . ?
C5 C6 Co1 70.80(19) . . ?
C10 C6 Co1 128.3(3) . . ?
C6 C7 C3 107.3(4) . . ?
C6 C7 C11 125.3(3) . . ?
C3 C7 C11 127.2(3) . . ?
C6 C7 Co1 71.7(2) . . ?
C3 C7 Co1 69.1(2) . . ?
C11 C7 Co1 128.6(3) . . ?
O12 C12 C13 127.6(5) . . ?
O12 C12 Co1 120.8(4) . . ?
C13 C12 Co1 111.6(3) . . ?
C15 C14 P1 114.1(3) . . ?
C17 C16 P1 114.9(3) . . ?

loop_
_geom_bond_atom_site_label_1
_geom_bond_atom_site_label_2
_geom_bond_distance
_geom_bond_site_symmetry_2
_geom_bond_publ_flag
Co1 C3 2.065(4) . ?
Co1 C12 2.064(5) . ?
Co1 C7 2.080(4) . ?
Co1 C6 2.124(3) . ?
Co1 C5 2.137(4) . ?
Co1 C4 2.153(4) . ?
Co1 P1 2.1872(11) . ?
Co1 I1 2.5862(11) . ?
P1 C14 1.783(5) . ?
P1 C1 1.819(4) . ?
P1 C16 1.842(4) . ?
C1 C2 1.528(6) . ?
C2 C3 1.501(5) . ?
C3 C4 1.395(6) . ?
C3 C7 1.440(6) . ?
C4 C5 1.442(5) . ?
C4 C8 1.502(6) . ?
C5 C6 1.435(6) . ?
C5 C9 1.468(6) . ?
C6 C7 1.433(5) . ?
C6 C10 1.472(5) . ?
C7 C11 1.520(6) . ?
C12 O12 1.011(5) . ?
C12 C13 1.522(6) . ?
C14 C15 1.542(6) . ?
C16 C17 1.555(5) . ?

loop_
_geom_torsion_atom_site_label_1
_geom_torsion_atom_site_label_2
_geom_torsion_atom_site_label_3
_geom_torsion_atom_site_label_4
_geom_torsion
_geom_torsion_site_symmetry_1
_geom_torsion_site_symmetry_2
_geom_torsion_site_symmetry_3
_geom_torsion_site_symmetry_4
_geom_torsion_publ_flag
C3 Co1 P1 C14 139.1(2) . . . . ?
C12 Co1 P1 C14 10.9(2) . . . . ?
C7 Co1 P1 C14 103.8(2) . . . . ?
C6 Co1 P1 C14 104.7(3) . . . . ?
C5 Co1 P1 C14 173.3(2) . . . . ?
C4 Co1 P1 C14 172.21(19) . . . . ?
I1 Co1 P1 C14 -87.65(16) . . . . ?
C3 Co1 P1 C1 22.18(19) . . . . ?
C12 Co1 P1 C1 -106.04(19) . . . . ?
C7 Co1 P1 C1 -13.1(2) . . . . ?
C6 Co1 P1 C1 -12.3(3) . . . . ?
C5 Co1 P1 C1 56.4(2) . . . . ?
C4 Co1 P1 C1 55.26(19) . . . . ?
I1 Co1 P1 C1 155.40(16) . . . . ?
C3 Co1 P1 C16 -91.8(2) . . . . ?
C12 Co1 P1 C16 139.97(19) . . . . ?
C7 Co1 P1 C16 -127.1(2) . . . . ?
C6 Co1 P1 C16 -126.3(3) . . . . ?
C5 Co1 P1 C16 -57.6(2) . . . . ?
C4 Co1 P1 C16 -58.73(19) . . . . ?
I1 Co1 P1 C16 41.41(16) . . . . ?
C14 P1 C1 C2 -168.4(3) . . . . ?
C16 P1 C1 C2 80.2(3) . . . . ?
Co1 P1 C1 C2 -39.6(3) . . . . ?
P1 C1 C2 C3 38.8(4) . . . . ?
C1 C2 C3 C4 -114.2(5) . . . . ?
C1 C2 C3 C7 63.7(5) . . . . ?
C1 C2 C3 Co1 -21.0(4) . . . . ?
C12 Co1 C3 C4 -147.4(2) . . . . ?
C7 Co1 C3 C4 -117.7(3) . . . . ?
C6 Co1 C3 C4 -79.6(2) . . . . ?
C5 Co1 C3 C4 -36.6(2) . . . . ?
P1 Co1 C3 C4 121.66(18) . . . . ?
I1 Co1 C3 C4 32.1(2) . . . . ?
C12 Co1 C3 C7 -29.6(3) . . . . ?
C6 Co1 C3 C7 38.1(2) . . . . ?
C5 Co1 C3 C7 81.2(2) . . . . ?
C4 Co1 C3 C7 117.7(3) . . . . ?
P1 Co1 C3 C7 -120.6(2) . . . . ?
I1 Co1 C3 C7 149.86(18) . . . . ?
C12 Co1 C3 C2 87.3(3) . . . . ?
C7 Co1 C3 C2 116.9(4) . . . . ?
C6 Co1 C3 C2 155.0(4) . . . . ?
C5 Co1 C3 C2 -161.9(4) . . . . ?
C4 Co1 C3 C2 -125.3(4) . . . . ?
P1 Co1 C3 C2 -3.7(3) . . . . ?
I1 Co1 C3 C2 -93.2(3) . . . . ?
C7 C3 C4 C5 -3.8(4) . . . . ?
C2 C3 C4 C5 174.3(4) . . . . ?
Co1 C3 C4 C5 58.1(3) . . . . ?
C7 C3 C4 C8 178.2(4) . . . . ?
C2 C3 C4 C8 -3.7(7) . . . . ?
Co1 C3 C4 C8 -120.0(4) . . . . ?
C7 C3 C4 Co1 -61.9(3) . . . . ?
C2 C3 C4 Co1 116.2(4) . . . . ?
C12 Co1 C4 C3 73.2(4) . . . . ?
C7 Co1 C4 C3 39.09(19) . . . . ?
C6 Co1 C4 C3 82.9(2) . . . . ?
C5 Co1 C4 C3 120.6(3) . . . . ?
P1 Co1 C4 C3 -60.44(19) . . . . ?
I1 Co1 C4 C3 -156.97(17) . . . . ?
C3 Co1 C4 C5 -120.6(3) . . . . ?
C12 Co1 C4 C5 -47.4(4) . . . . ?
C7 Co1 C4 C5 -81.5(2) . . . . ?
C6 Co1 C4 C5 -37.7(2) . . . . ?
P1 Co1 C4 C5 178.9(2) . . . . ?
I1 Co1 C4 C5 82.4(2) . . . . ?
C3 Co1 C4 C8 122.3(4) . . . . ?
C12 Co1 C4 C8 -164.5(3) . . . . ?
C7 Co1 C4 C8 161.4(4) . . . . ?
C6 Co1 C4 C8 -154.8(4) . . . . ?
C5 Co1 C4 C8 -117.1(4) . . . . ?
P1 Co1 C4 C8 61.9(3) . . . . ?
I1 Co1 C4 C8 -34.7(3) . . . . ?
C3 C4 C5 C6 3.8(4) . . . . ?
C8 C4 C5 C6 -178.1(3) . . . . ?
Co1 C4 C5 C6 60.4(3) . . . . ?
C3 C4 C5 C9 176.9(4) . . . . ?
C8 C4 C5 C9 -5.0(6) . . . . ?
Co1 C4 C5 C9 -126.6(4) . . . . ?
C3 C4 C5 Co1 -56.6(3) . . . . ?
C8 C4 C5 Co1 121.6(4) . . . . ?
C3 Co1 C5 C6 -82.3(3) . . . . ?
C12 Co1 C5 C6 39.6(3) . . . . ?
C7 Co1 C5 C6 -37.7(2) . . . . ?
C4 Co1 C5 C6 -118.2(3) . . . . ?
P1 Co1 C5 C6 -119.9(2) . . . . ?
I1 Co1 C5 C6 140.3(2) . . . . ?
C3 Co1 C5 C4 35.9(2) . . . . ?
C12 Co1 C5 C4 157.9(2) . . . . ?
C7 Co1 C5 C4 80.5(2) . . . . ?
C6 Co1 C5 C4 118.2(3) . . . . ?
P1 Co1 C5 C4 -1.7(3) . . . . ?
I1 Co1 C5 C4 -101.4(2) . . . . ?
C3 Co1 C5 C9 157.9(4) . . . . ?
C12 Co1 C5 C9 -80.2(4) . . . . ?
C7 Co1 C5 C9 -157.5(4) . . . . ?
C6 Co1 C5 C9 -119.8(5) . . . . ?
C4 Co1 C5 C9 122.0(5) . . . . ?
P1 Co1 C5 C9 120.3(4) . . . . ?
I1 Co1 C5 C9 20.5(4) . . . . ?
C4 C5 C6 C7 -2.3(4) . . . . ?
C9 C5 C6 C7 -175.5(4) . . . . ?
Co1 C5 C6 C7 58.8(3) . . . . ?
C4 C5 C6 C10 175.1(4) . . . . ?
C9 C5 C6 C10 1.9(7) . . . . ?
Co1 C5 C6 C10 -123.8(4) . . . . ?
C4 C5 C6 Co1 -61.1(3) . . . . ?
C9 C5 C6 Co1 125.8(4) . . . . ?
C3 Co1 C6 C7 -38.9(3) . . . . ?
C12 Co1 C6 C7 94.6(3) . . . . ?
C5 Co1 C6 C7 -118.8(4) . . . . ?
C4 Co1 C6 C7 -81.1(3) . . . . ?
P1 Co1 C6 C7 -1.3(4) . . . . ?
I1 Co1 C6 C7 -166.9(2) . . . . ?
C3 Co1 C6 C5 79.9(3) . . . . ?
C12 Co1 C6 C5 -146.6(3) . . . . ?
C7 Co1 C6 C5 118.8(4) . . . . ?
C4 Co1 C6 C5 37.7(2) . . . . ?
P1 Co1 C6 C5 117.5(2) . . . . ?
I1 Co1 C6 C5 -48.1(3) . . . . ?
C3 Co1 C6 C10 -160.6(4) . . . . ?
C12 Co1 C6 C10 -27.0(4) . . . . ?
C7 Co1 C6 C10 -121.7(5) . . . . ?
C5 Co1 C6 C10 119.6(5) . . . . ?
C4 Co1 C6 C10 157.2(4) . . . . ?
P1 Co1 C6 C10 -122.9(3) . . . . ?
I1 Co1 C6 C10 71.5(4) . . . . ?
C5 C6 C7 C3 0.0(4) . . . . ?
C10 C6 C7 C3 -177.3(4) . . . . ?
Co1 C6 C7 C3 60.3(3) . . . . ?
C5 C6 C7 C11 174.9(4) . . . . ?
C10 C6 C7 C11 -2.4(7) . . . . ?
Co1 C6 C7 C11 -124.8(4) . . . . ?
C5 C6 C7 Co1 -60.3(3) . . . . ?
C10 C6 C7 Co1 122.4(4) . . . . ?
C4 C3 C7 C6 2.4(4) . . . . ?
C2 C3 C7 C6 -175.9(4) . . . . ?
Co1 C3 C7 C6 -62.0(3) . . . . ?
C4 C3 C7 C11 -172.4(4) . . . . ?
C2 C3 C7 C11 9.3(6) . . . . ?
Co1 C3 C7 C11 123.2(4) . . . . ?
C4 C3 C7 Co1 64.3(3) . . . . ?
C2 C3 C7 Co1 -113.9(4) . . . . ?
C3 Co1 C7 C6 117.4(3) . . . . ?
C12 Co1 C7 C6 -85.3(3) . . . . ?
C5 Co1 C7 C6 37.3(3) . . . . ?
C4 Co1 C7 C6 80.3(3) . . . . ?
P1 Co1 C7 C6 179.2(2) . . . . ?
I1 Co1 C7 C6 32.0(5) . . . . ?
C12 Co1 C7 C3 157.2(2) . . . . ?
C6 Co1 C7 C3 -117.4(3) . . . . ?
C5 Co1 C7 C3 -80.1(2) . . . . ?
C4 Co1 C7 C3 -37.1(2) . . . . ?
P1 Co1 C7 C3 61.8(2) . . . . ?
I1 Co1 C7 C3 -85.4(3) . . . . ?
C3 Co1 C7 C11 -121.5(4) . . . . ?
C12 Co1 C7 C11 35.7(3) . . . . ?
C6 Co1 C7 C11 121.0(5) . . . . ?
C5 Co1 C7 C11 158.3(4) . . . . ?
C4 Co1 C7 C11 -158.6(4) . . . . ?
P1 Co1 C7 C11 -59.7(3) . . . . ?
I1 Co1 C7 C11 153.1(2) . . . . ?
C3 Co1 C12 O12 -35.9(4) . . . . ?
C7 Co1 C12 O12 -54.7(3) . . . . ?
C6 Co1 C12 O12 -94.3(3) . . . . ?
C5 Co1 C12 O12 -118.2(3) . . . . ?
C4 Co1 C12 O12 -85.5(4) . . . . ?
P1 Co1 C12 O12 49.6(3) . . . . ?
I1 Co1 C12 O12 144.5(3) . . . . ?
C3 Co1 C12 C13 144.5(2) . . . . ?
C7 Co1 C12 C13 125.7(3) . . . . ?
C6 Co1 C12 C13 86.0(3) . . . . ?
C5 Co1 C12 C13 62.1(3) . . . . ?
C4 Co1 C12 C13 94.8(4) . . . . ?
P1 Co1 C12 C13 -130.1(2) . . . . ?
I1 Co1 C12 C13 -35.2(2) . . . . ?
C1 P1 C14 C15 -176.2(3) . . . . ?
C16 P1 C14 C15 -64.8(3) . . . . ?
Co1 P1 C14 C15 67.7(3) . . . . ?
C14 P1 C16 C17 -52.4(4) . . . . ?
C1 P1 C16 C17 58.3(4) . . . . ?
Co1 P1 C16 C17 170.6(3) . . . . ?
